data_4120264
loop_
_publ_author_name
'Yan-Bo Wang'
'Yi-Ming Wang'
'Wen-Zhen Zhang'
'Xiao-Bing Lu'

_publ_section_title
;
 Fast CO2 Sequestration, Activation, and Catalytic Transformation Using
 N-Heterocyclic Olefins
;
_journal_name_full 'Journal of the American Chemical Society'
_journal_page_first 11996
_journal_page_last 12003
_journal_paper_doi 10.1021/ja405114e
_journal_volume 135
_journal_year 2013
_chemical_formula_sum 'C10 H16 N2 O2'
_chemical_formula_weight 196.25
_chemical_name_systematic
; 
 ? 
;
_space_group_IT_number 19
_symmetry_cell_setting orthorhombic
_symmetry_space_group_name_Hall 'P 2ac 2ab'
_symmetry_space_group_name_H-M 'P 21 21 21'
_atom_sites_solution_hydrogens geom
_atom_sites_solution_primary direct
_atom_sites_solution_secondary difmap
_audit_creation_method SHELXL-97
_cell_angle_alpha 90.00
_cell_angle_beta 90.00
_cell_angle_gamma 90.00
_cell_formula_units_Z 4
_cell_length_a 8.440(3)
_cell_length_b 8.862(3)
_cell_length_c 13.239(4)
_cell_measurement_reflns_used 396
_cell_measurement_temperature 296(2)
_cell_measurement_theta_max 19.575
_cell_measurement_theta_min 2.766
_cell_volume 990.2(6)
_computing_cell_refinement 'Bruker SMART'
_computing_data_collection 'Bruker SMART'
_computing_data_reduction 'Bruker SAINT'
_computing_molecular_graphics 'Bruker SHELXTL'
_computing_publication_material 'Bruker SHELXTL'
_computing_structure_refinement 'SHELXL-97 (Sheldrick, 1997)'
_computing_structure_solution 'SHELXS-97 (Sheldrick, 1990)'
_diffrn_ambient_temperature 296(2)
_diffrn_measured_fraction_theta_full 1.000
_diffrn_measured_fraction_theta_max 1.000
_diffrn_measurement_device_type 'CCD area detector'
_diffrn_measurement_method 'phi and omega scans'
_diffrn_radiation_monochromator graphite
_diffrn_radiation_source 'fine-focus sealed tube'
_diffrn_radiation_type MoK\a
_diffrn_radiation_wavelength 0.71073
_diffrn_reflns_av_R_equivalents 0.0780
_diffrn_reflns_av_sigmaI/netI 0.0842
_diffrn_reflns_limit_h_max 10
_diffrn_reflns_limit_h_min -9
_diffrn_reflns_limit_k_max 10
_diffrn_reflns_limit_k_min -8
_diffrn_reflns_limit_l_max 15
_diffrn_reflns_limit_l_min -15
_diffrn_reflns_number 5562
_diffrn_reflns_theta_full 24.98
_diffrn_reflns_theta_max 24.98
_diffrn_reflns_theta_min 2.77
_exptl_absorpt_coefficient_mu 0.093
_exptl_absorpt_correction_T_max 1.0000
_exptl_absorpt_correction_T_min 0.2000
_exptl_absorpt_correction_type multi-scan
_exptl_crystal_colour colorless
_exptl_crystal_density_diffrn 1.316
_exptl_crystal_description block
_exptl_crystal_F_000 424
_exptl_crystal_size_max 0.16
_exptl_crystal_size_mid 0.14
_exptl_crystal_size_min 0.09
_refine_diff_density_max 0.353
_refine_diff_density_min -0.331
_refine_diff_density_rms 0.058
_refine_ls_abs_structure_details 'Flack H D (1983), Acta Cryst. A39, 876-881'
_refine_ls_abs_structure_Flack 0(4)
_refine_ls_extinction_method none
_refine_ls_goodness_of_fit_ref 1.050
_refine_ls_hydrogen_treatment constr
_refine_ls_matrix_type full
_refine_ls_number_parameters 127
_refine_ls_number_reflns 1750
_refine_ls_number_restraints 0
_refine_ls_restrained_S_all 1.050
_refine_ls_R_factor_all 0.1041
_refine_ls_R_factor_gt 0.0648
_refine_ls_shift/su_max 0.000
_refine_ls_shift/su_mean 0.000
_refine_ls_structure_factor_coef Fsqd
_refine_ls_weighting_details 'calc w=1/[\s^2^(Fo^2^)+(0.0754P)^2^+0.3759P] where P=(Fo^2^+2Fc^2^)/3'
_refine_ls_weighting_scheme calc
_refine_ls_wR_factor_gt 0.1531
_refine_ls_wR_factor_ref 0.1689
_reflns_number_gt 1211
_reflns_number_total 1750
_reflns_threshold_expression >2sigma(I)
_cod_data_source_file ja405114e_si_004.cif
_cod_data_source_block 1
_cod_depositor_comments
;
The following automatic conversions were performed:

'_refine_ls_hydrogen_treatment' value 'contr' was replaced with the
value 'constr' as specified in the replacement file
'src/cod-tools/trunk/data/replacement-values/replacement_values.lst'.

Automatic conversion script
Id: cif_fix_values 5376 2017-05-30 11:51:03Z andrius 
;
_cod_original_cell_volume 990.1(5)
_cod_original_sg_symbol_H-M 'P 21 21 21 '
_cod_database_code 4120264

loop_
_symmetry_equiv_pos_as_xyz
'x, y, z'
'-x+1/2, -y, z+1/2'
'-x, y+1/2, -z+1/2'
'x+1/2, -y+1/2, -z'

loop_
_atom_site_label
_atom_site_type_symbol
_atom_site_fract_x
_atom_site_fract_y
_atom_site_fract_z
_atom_site_U_iso_or_equiv
_atom_site_adp_type
_atom_site_occupancy
_atom_site_symmetry_multiplicity
_atom_site_calc_flag
_atom_site_refinement_flags
N1 N 0.0243(4) 0.5955(4) 0.0437(2) 0.0269(8) Uani 1 1 d .
O2 O -0.1653(4) 0.8644(4) 0.1553(2) 0.0485(9) Uani 1 1 d .
N2 N -0.2066(4) 0.4898(4) 0.0583(2) 0.0240(8) Uani 1 1 d .
O1 O -0.2085(4) 0.8099(4) 0.3170(2) 0.0516(10) Uani 1 1 d .
C2 C -0.1545(5) 0.4687(5) -0.0402(3) 0.0272(10) Uani 1 1 d .
H2A H -0.2083 0.4177 -0.0912 0.033 Uiso 1 1 calc R
C1 C -0.0126(5) 0.5350(5) -0.0485(3) 0.0287(10) Uani 1 1 d .
H1A H 0.0497 0.5393 -0.1064 0.034 Uiso 1 1 calc R
C6 C 0.1692(5) 0.6744(6) 0.0704(3) 0.0396(13) Uani 1 1 d .
H6A H 0.1642 0.7053 0.1398 0.059 Uiso 1 1 calc R
H6B H 0.1809 0.7617 0.0280 0.059 Uiso 1 1 calc R
H6C H 0.2581 0.6084 0.0609 0.059 Uiso 1 1 calc R
C5 C -0.1649(5) 0.7829(6) 0.2305(3) 0.0323(11) Uani 1 1 d .
C9 C -0.3592(5) 0.4260(5) 0.1000(3) 0.0268(10) Uani 1 1 d .
C3 C -0.0940(5) 0.5663(5) 0.1089(3) 0.0268(10) Uani 1 1 d .
C8 C -0.3183(5) 0.2901(5) 0.1643(3) 0.0383(12) Uani 1 1 d .
H8A H -0.2503 0.3208 0.2187 0.057 Uiso 1 1 calc R
H8B H -0.2648 0.2163 0.1236 0.057 Uiso 1 1 calc R
H8C H -0.4137 0.2472 0.1914 0.057 Uiso 1 1 calc R
C4 C -0.0922(5) 0.6179(5) 0.2160(3) 0.0310(11) Uani 1 1 d .
H4A H 0.0162 0.6176 0.2404 0.037 Uiso 1 1 calc R
H4B H -0.1522 0.5471 0.2568 0.037 Uiso 1 1 calc R
C7 C -0.4665(5) 0.3821(6) 0.0119(3) 0.0374(12) Uani 1 1 d .
H7A H -0.4152 0.3061 -0.0282 0.056 Uiso 1 1 calc R
H7B H -0.4869 0.4692 -0.0292 0.056 Uiso 1 1 calc R
H7C H -0.5648 0.3432 0.0375 0.056 Uiso 1 1 calc R
C10 C -0.4455(5) 0.5441(5) 0.1610(3) 0.0374(12) Uani 1 1 d .
H10A H -0.3807 0.5748 0.2169 0.056 Uiso 1 1 calc R
H10B H -0.5432 0.5028 0.1858 0.056 Uiso 1 1 calc R
H10C H -0.4676 0.6299 0.1190 0.056 Uiso 1 1 calc R

loop_
_atom_site_aniso_label
_atom_site_aniso_U_11
_atom_site_aniso_U_22
_atom_site_aniso_U_33
_atom_site_aniso_U_23
_atom_site_aniso_U_13
_atom_site_aniso_U_12
N1 0.0225(17) 0.028(2) 0.0299(18) 0.0015(16) 0.0010(15) 0.0001(17)
O2 0.069(2) 0.0382(19) 0.0386(19) 0.0041(16) -0.0045(17) 0.0017(19)
N2 0.0239(17) 0.0215(19) 0.0266(18) 0.0026(15) -0.0023(14) -0.0023(16)
O1 0.072(3) 0.042(2) 0.041(2) -0.0038(16) 0.0122(18) 0.010(2)
C2 0.033(2) 0.028(2) 0.020(2) -0.0041(18) 0.0012(18) 0.002(2)
C1 0.033(2) 0.026(2) 0.027(2) 0.0000(19) 0.0069(18) 0.005(2)
C6 0.026(2) 0.051(3) 0.042(3) 0.003(2) 0.001(2) -0.012(2)
C5 0.031(2) 0.048(3) 0.018(2) 0.002(2) -0.004(2) -0.012(2)
C9 0.029(2) 0.024(2) 0.027(2) 0.0016(18) 0.0019(18) -0.004(2)
C3 0.027(2) 0.026(3) 0.027(2) 0.0026(19) -0.0015(18) -0.001(2)
C8 0.039(3) 0.036(3) 0.039(3) 0.007(2) 0.004(2) -0.006(3)
C4 0.035(2) 0.031(3) 0.027(2) 0.000(2) 0.0022(19) -0.002(2)
C7 0.035(2) 0.040(3) 0.037(2) 0.004(2) -0.004(2) -0.014(3)
C10 0.028(2) 0.044(3) 0.040(3) -0.010(2) 0.003(2) 0.000(2)

loop_
_atom_type_symbol
_atom_type_description
_atom_type_scat_dispersion_real
_atom_type_scat_dispersion_imag
_atom_type_scat_source
C C 0.0033 0.0016 'International Tables Vol C Tables 4.2.6.8 and 6.1.1.4'
H H 0.0000 0.0000 'International Tables Vol C Tables 4.2.6.8 and 6.1.1.4'
N N 0.0061 0.0033 'International Tables Vol C Tables 4.2.6.8 and 6.1.1.4'
O O 0.0106 0.0060 'International Tables Vol C Tables 4.2.6.8 and 6.1.1.4'

loop_
_geom_angle_atom_site_label_1
_geom_angle_atom_site_label_2
_geom_angle_atom_site_label_3
_geom_angle
C3 N1 C1 109.1(3)
C3 N1 C6 124.2(4)
C1 N1 C6 126.6(3)
C3 N2 C2 108.2(3)
C3 N2 C9 127.4(3)
C2 N2 C9 124.3(3)
C1 C2 N2 107.5(4)
C1 C2 H2A 126.2
N2 C2 H2A 126.2
C2 C1 N1 107.6(4)
C2 C1 H1A 126.2
N1 C1 H1A 126.2
N1 C6 H6A 109.5
N1 C6 H6B 109.5
H6A C6 H6B 109.5
N1 C6 H6C 109.5
H6A C6 H6C 109.5
H6B C6 H6C 109.5
O1 C5 O2 129.9(5)
O1 C5 C4 113.9(4)
O2 C5 C4 116.2(4)
N2 C9 C10 110.3(3)
N2 C9 C8 108.0(3)
C10 C9 C8 111.2(4)
N2 C9 C7 108.7(3)
C10 C9 C7 107.4(3)
C8 C9 C7 111.2(4)
N1 C3 N2 107.6(3)
N1 C3 C4 122.9(4)
N2 C3 C4 129.5(4)
C9 C8 H8A 109.5
C9 C8 H8B 109.5
H8A C8 H8B 109.5
C9 C8 H8C 109.5
H8A C8 H8C 109.5
H8B C8 H8C 109.5
C3 C4 C5 113.0(3)
C3 C4 H4A 109.0
C5 C4 H4A 109.0
C3 C4 H4B 109.0
C5 C4 H4B 109.0
H4A C4 H4B 107.8
C9 C7 H7A 109.5
C9 C7 H7B 109.5
H7A C7 H7B 109.5
C9 C7 H7C 109.5
H7A C7 H7C 109.5
H7B C7 H7C 109.5
C9 C10 H10A 109.5
C9 C10 H10B 109.5
H10A C10 H10B 109.5
C9 C10 H10C 109.5
H10A C10 H10C 109.5
H10B C10 H10C 109.5

loop_
_geom_bond_atom_site_label_1
_geom_bond_atom_site_label_2
_geom_bond_distance
N1 C3 1.344(5)
N1 C1 1.370(5)
N1 C6 1.452(5)
O2 C5 1.230(5)
N2 C3 1.346(5)
N2 C2 1.389(5)
N2 C9 1.511(5)
O1 C5 1.226(5)
C2 C1 1.339(6)
C2 H2A 0.9300
C1 H1A 0.9300
C6 H6A 0.9600
C6 H6B 0.9600
C6 H6C 0.9600
C5 C4 1.598(6)
C9 C10 1.509(6)
C9 C8 1.515(6)
C9 C7 1.528(5)
C3 C4 1.491(5)
C8 H8A 0.9600
C8 H8B 0.9600
C8 H8C 0.9600
C4 H4A 0.9700
C4 H4B 0.9700
C7 H7A 0.9600
C7 H7B 0.9600
C7 H7C 0.9600
C10 H10A 0.9600
C10 H10B 0.9600
C10 H10C 0.9600
